data_7155758
loop_
_publ_author_name
'Zubkov, Fedor Ivanovich'
'Kvyatkovskaya, Elizaveta Alexandrovna'
'Nikitina, Eugeniya V.'
'Amoyaw, Prince'
'Kouznetsov, Vladimir'
'Lazarenko , Vladimir'
'Khrustalev, Victor N.'

_publ_section_title
;
 Comment on "An unexpected formation of the novel
 7-oxa-2azabicyclo[2.2.1]hept-5-ene skeleton during the reaction of
 furfurylamine with maleimides and their bioprospection using a zebrafish
 embryo model" by C. E. Puerto Galvis and V. V. Kouznetsov, Org. Biomol.
 Chem., 2013, 11, 407
;
_journal_name_full 'Org. Biomol. Chem.'
_journal_paper_doi 10.1039/C7OB01207A
_journal_year 2017
_chemical_absolute_configuration unk
_chemical_formula_moiety 'C15 H14 N2 O3'
_chemical_formula_sum 'C15 H14 N2 O3'
_chemical_formula_weight 270.28
_space_group_crystal_system orthorhombic
_space_group_IT_number 29
_space_group_name_Hall 'P 2c -2ac'
_space_group_name_H-M_alt 'P c a 21'
_symmetry_space_group_name_Hall 'P 2c -2ac'
_symmetry_space_group_name_H-M 'P c a 21'
_atom_sites_solution_hydrogens mixed
_atom_sites_solution_primary difmap
_atom_sites_solution_secondary difmap
_audit_creation_method SHELXL-2014/6
_audit_update_record
;
2017-04-29 deposited with the CCDC.
2017-07-07 downloaded from the CCDC.
;
_cell_angle_alpha 90
_cell_angle_beta 90
_cell_angle_gamma 90
_cell_formula_units_Z 4
_cell_length_a 17.132(3)
_cell_length_b 13.827(3)
_cell_length_c 5.5861(11)
_cell_measurement_reflns_used 600
_cell_measurement_temperature 100(2)
_cell_measurement_theta_max 32.0
_cell_measurement_theta_min 3.2
_cell_volume 1323.3(5)
_computing_cell_refinement 'iMosflm (Battye et al., 2011)'
_computing_data_collection 'Marccd (Doyle, 2011)'
_computing_data_reduction iMosflm
_computing_molecular_graphics 'SHELXTL (Sheldrick, 2015)'
_computing_publication_material SHELXTL
_computing_structure_refinement 'SHELXL (Sheldrick, 2015)'
_computing_structure_solution 'SHELXT (Sheldrick, 2015)'
_diffrn_ambient_temperature 100(2)
_diffrn_measured_fraction_theta_full 0.988
_diffrn_measured_fraction_theta_max 0.971
_diffrn_measurement_device_type 'Rayonix SX165 CCD'
_diffrn_measurement_method '/f scan'
_diffrn_radiation_type synchrotron
_diffrn_radiation_wavelength 0.96990
_diffrn_reflns_av_R_equivalents 0.0986
_diffrn_reflns_av_unetI/netI 0.1384
_diffrn_reflns_Laue_measured_fraction_full 0.988
_diffrn_reflns_Laue_measured_fraction_max 0.971
_diffrn_reflns_limit_h_max 21
_diffrn_reflns_limit_h_min -21
_diffrn_reflns_limit_k_max 17
_diffrn_reflns_limit_k_min -17
_diffrn_reflns_limit_l_max 6
_diffrn_reflns_limit_l_min -6
_diffrn_reflns_number 11370
_diffrn_reflns_point_group_measured_fraction_full 0.969
_diffrn_reflns_point_group_measured_fraction_max 0.936
_diffrn_reflns_theta_full 35.587
_diffrn_reflns_theta_max 38.295
_diffrn_reflns_theta_min 3.245
_exptl_absorpt_coefficient_mu 0.222
_exptl_absorpt_correction_T_max 0.980
_exptl_absorpt_correction_T_min 0.960
_exptl_absorpt_correction_type multi-scan
_exptl_absorpt_process_details 'Scala (Evans, 2006)'
_exptl_crystal_colour colourless
_exptl_crystal_density_diffrn 1.357
_exptl_crystal_description prism
_exptl_crystal_F_000 568
_exptl_crystal_size_max 0.18
_exptl_crystal_size_mid 0.10
_exptl_crystal_size_min 0.08
_refine_diff_density_max 0.314
_refine_diff_density_min -0.298
_refine_diff_density_rms 0.064
_refine_ls_abs_structure_details
;
 Flack x determined using 561 quotients [(I+)-(I-)]/[(I+)+(I-)]
 (Parsons, Flack and Wagner, Acta Cryst. B69 (2013) 249-259).
;
_refine_ls_abs_structure_Flack 0.3(7)
_refine_ls_extinction_coef 0.043(4)
_refine_ls_extinction_expression Fc^*^=kFc[1+0.001xFc^2^\l^3^/sin(2\q)]^-1/4^
_refine_ls_extinction_method SHELXL
_refine_ls_goodness_of_fit_ref 1.038
_refine_ls_hydrogen_treatment constr
_refine_ls_matrix_type full
_refine_ls_number_parameters 167
_refine_ls_number_reflns 2694
_refine_ls_number_restraints 25
_refine_ls_restrained_S_all 1.036
_refine_ls_R_factor_all 0.1270
_refine_ls_R_factor_gt 0.0890
_refine_ls_shift/su_max 0.000
_refine_ls_shift/su_mean 0.000
_refine_ls_structure_factor_coef Fsqd
_refine_ls_weighting_details 'w=1/[\s^2^(Fo^2^)+(0.01P)^2^+1.2P] where P=(Fo^2^+2Fc^2^)/3'
_refine_ls_weighting_scheme calc
_refine_ls_wR_factor_gt 0.2070
_refine_ls_wR_factor_ref 0.2300
_reflns_Friedel_coverage 0.740
_reflns_Friedel_fraction_full 0.945
_reflns_Friedel_fraction_max 0.893
_reflns_number_gt 1631
_reflns_number_total 2694
_reflns_threshold_expression 'I > 2\s(I)'
_cod_data_source_file c7ob01207a2.cif
_cod_data_source_block 7c
_cod_database_code 7155758
_shelx_space_group_comment
;
The symmetry employed for this shelxl refinement is uniquely defined
by the following loop, which should always be used as a source of
symmetry information in preference to the above space-group names.
They are only intended as comments.
;
_shelx_estimated_absorpt_t_min 0.961
_shelx_estimated_absorpt_t_max 0.982
_shelxl_version_number 2014/6

loop_
_space_group_symop_operation_xyz
'x, y, z'
'-x, -y, z+1/2'
'x+1/2, -y, z'
'-x+1/2, y, z+1/2'

loop_
_atom_site_label
_atom_site_type_symbol
_atom_site_fract_x
_atom_site_fract_y
_atom_site_fract_z
_atom_site_U_iso_or_equiv
_atom_site_adp_type
_atom_site_occupancy
_atom_site_site_symmetry_order
_atom_site_calc_flag
_atom_site_refinement_flags_posn
_atom_site_refinement_flags_adp
_atom_site_refinement_flags_occupancy
_atom_site_disorder_assembly
_atom_site_disorder_group
O1 O 0.7036(2) 0.5266(3) 0.6768(14) 0.0617(13) Uani 1 1 d . . . . .
O2 O 0.5412(3) 0.5767(4) 0.0332(14) 0.0708(15) Uani 1 1 d . . . . .
O3 O 0.6804(6) 0.1322(7) 0.7856(18) 0.0701(13) Uani 0.5 1 d D . P A 1
O3' O 0.6844(6) 0.1240(7) 0.6923(18) 0.0701(13) Uani 0.5 1 d D . P B 2
N1 N 0.6270(3) 0.5752(4) 0.3587(15) 0.0560(15) Uani 1 1 d . . . . .
N2 N 0.6367(8) 0.3327(5) 0.5607(19) 0.0701(13) Uani 0.5 1 d D . P A 1
H2A H 0.5928 0.3439 0.6453 0.105 Uiso 0.5 1 d R U P A 1
N2' N 0.6987(6) 0.3331(5) 0.431(3) 0.0701(13) Uani 0.5 1 d D . P B 2
H2B H 0.7405 0.3439 0.3375 0.105 Uiso 0.5 1 d R U P B 2
C2 C 0.6646(3) 0.5074(4) 0.5034(17) 0.0563(16) Uani 1 1 d D . . . .
C3 C 0.6465(5) 0.4091(4) 0.4001(16) 0.085(3) Uani 1 1 d D . . . .
H3A H 0.6989 0.3921 0.3334 0.128 Uiso 0.5 1 calc R U P A 1
H3B H 0.6031 0.3882 0.5081 0.128 Uiso 0.5 1 calc R U P A 2
C4 C 0.6018(4) 0.4258(5) 0.1681(16) 0.0599(17) Uani 1 1 d D . . . .
H4A H 0.6339 0.4082 0.0274 0.072 Uiso 1 1 calc R U . . .
H4B H 0.5529 0.3876 0.1652 0.072 Uiso 1 1 calc R U . . .
C5 C 0.5846(3) 0.5325(5) 0.1709(18) 0.0581(17) Uani 1 1 d . . . . .
C6 C 0.6323(3) 0.6780(5) 0.3897(17) 0.0538(17) Uani 1 1 d . . . . .
C7 C 0.6024(4) 0.7231(5) 0.5962(17) 0.0599(18) Uani 1 1 d . . . . .
H7 H 0.5786 0.6852 0.7178 0.072 Uiso 1 1 calc R U . . .
C8 C 0.6076(4) 0.8217(5) 0.6225(18) 0.0627(18) Uani 1 1 d . . . . .
H8 H 0.5877 0.8515 0.7631 0.075 Uiso 1 1 calc R U . . .
C9 C 0.6422(4) 0.8794(5) 0.4427(17) 0.066(2) Uani 1 1 d . . . . .
H9 H 0.6443 0.9477 0.4593 0.079 Uiso 1 1 calc R U . . .
C10 C 0.6736(4) 0.8338(5) 0.238(2) 0.0636(19) Uani 1 1 d . . . . .
H10 H 0.6980 0.8717 0.1174 0.076 Uiso 1 1 calc R U . . .
C11 C 0.6690(4) 0.7347(5) 0.2112(19) 0.0612(18) Uani 1 1 d . . . . .
H11 H 0.6905 0.7046 0.0733 0.073 Uiso 1 1 calc R U . . .
C12 C 0.6308(9) 0.2335(6) 0.4611(15) 0.0701(13) Uani 0.5 1 d D . P A 1
H12A H 0.5875 0.2304 0.3440 0.084 Uiso 0.5 1 calc R U P A 1
H12B H 0.6798 0.2166 0.3772 0.084 Uiso 0.5 1 calc R U P A 1
C13 C 0.6165(7) 0.1640(5) 0.6570(11) 0.0701(13) Uani 0.5 1 d D . P A 1
C14 C 0.5496(7) 0.1237(8) 0.739(2) 0.0701(13) Uani 0.5 1 d D . P A 1
H14A H 0.4980 0.1337 0.6807 0.084 Uiso 0.5 1 calc R U P A 1
C15 C 0.5735(7) 0.0634(8) 0.929(2) 0.0701(13) Uani 0.5 1 d D . P A 1
H15A H 0.5397 0.0247 1.0236 0.084 Uiso 0.5 1 calc R U P A 1
C16 C 0.6518(7) 0.0690(8) 0.955(2) 0.0701(13) Uani 0.5 1 d D . P A 1
H16A H 0.6820 0.0353 1.0711 0.084 Uiso 0.5 1 calc R U P A 1
C12' C 0.6641(9) 0.2381(7) 0.3672(16) 0.0701(13) Uani 0.5 1 d D . P B 2
H12C H 0.6218 0.2495 0.2499 0.084 Uiso 0.5 1 calc R U P B 2
H12D H 0.7047 0.1992 0.2859 0.084 Uiso 0.5 1 calc R U P B 2
C13' C 0.6320(6) 0.1800(5) 0.5660(12) 0.0701(13) Uani 0.5 1 d D . P B 2
C14' C 0.5603(7) 0.1665(8) 0.663(2) 0.0701(13) Uani 0.5 1 d D . P B 2
H14B H 0.5134 0.1964 0.6098 0.084 Uiso 0.5 1 calc R U P B 2
C15' C 0.5668(7) 0.1007(8) 0.854(2) 0.0701(13) Uani 0.5 1 d D . P B 2
H15B H 0.5258 0.0781 0.9542 0.084 Uiso 0.5 1 calc R U P B 2
C16' C 0.6431(7) 0.0761(8) 0.868(2) 0.0701(13) Uani 0.5 1 d D . P B 2
H16B H 0.6649 0.0324 0.9810 0.084 Uiso 0.5 1 calc R U P B 2

loop_
_atom_site_aniso_label
_atom_site_aniso_U_11
_atom_site_aniso_U_22
_atom_site_aniso_U_33
_atom_site_aniso_U_23
_atom_site_aniso_U_13
_atom_site_aniso_U_12
O1 0.068(3) 0.068(3) 0.049(3) 0.006(2) -0.012(3) -0.003(2)
O2 0.071(3) 0.083(3) 0.059(3) 0.018(3) -0.018(3) -0.005(2)
O3 0.090(2) 0.0588(19) 0.062(4) 0.005(2) -0.005(2) 0.0101(17)
O3' 0.090(2) 0.0588(19) 0.062(4) 0.005(2) -0.005(2) 0.0101(17)
N1 0.059(3) 0.058(3) 0.051(4) 0.009(3) -0.012(3) 0.002(2)
N2 0.090(2) 0.0588(19) 0.062(4) 0.005(2) -0.005(2) 0.0101(17)
N2' 0.090(2) 0.0588(19) 0.062(4) 0.005(2) -0.005(2) 0.0101(17)
C2 0.056(3) 0.063(4) 0.050(5) 0.010(3) -0.014(4) 0.000(3)
C3 0.139(7) 0.048(4) 0.067(6) 0.013(4) -0.031(5) -0.005(4)
C4 0.070(4) 0.064(4) 0.046(4) 0.006(3) -0.006(3) -0.009(3)
C5 0.051(3) 0.080(4) 0.043(4) 0.007(3) -0.010(3) -0.012(3)
C6 0.055(4) 0.059(4) 0.047(4) 0.007(3) 0.004(3) -0.002(3)
C7 0.068(4) 0.066(4) 0.045(4) 0.008(3) 0.003(3) -0.005(3)
C8 0.071(4) 0.065(4) 0.052(5) 0.001(3) -0.002(4) -0.004(3)
C9 0.079(4) 0.057(4) 0.062(5) 0.007(4) 0.000(4) 0.002(3)
C10 0.073(4) 0.056(4) 0.062(5) 0.010(4) 0.001(4) -0.001(3)
C11 0.064(4) 0.066(4) 0.054(5) 0.012(4) 0.004(3) 0.000(3)
C12 0.090(2) 0.0588(19) 0.062(4) 0.005(2) -0.005(2) 0.0101(17)
C13 0.090(2) 0.0588(19) 0.062(4) 0.005(2) -0.005(2) 0.0101(17)
C14 0.090(2) 0.0588(19) 0.062(4) 0.005(2) -0.005(2) 0.0101(17)
C15 0.090(2) 0.0588(19) 0.062(4) 0.005(2) -0.005(2) 0.0101(17)
C16 0.090(2) 0.0588(19) 0.062(4) 0.005(2) -0.005(2) 0.0101(17)
C12' 0.090(2) 0.0588(19) 0.062(4) 0.005(2) -0.005(2) 0.0101(17)
C13' 0.090(2) 0.0588(19) 0.062(4) 0.005(2) -0.005(2) 0.0101(17)
C14' 0.090(2) 0.0588(19) 0.062(4) 0.005(2) -0.005(2) 0.0101(17)
C15' 0.090(2) 0.0588(19) 0.062(4) 0.005(2) -0.005(2) 0.0101(17)
C16' 0.090(2) 0.0588(19) 0.062(4) 0.005(2) -0.005(2) 0.0101(17)

loop_
_atom_type_symbol
_atom_type_description
_atom_type_scat_dispersion_real
_atom_type_scat_dispersion_imag
_atom_type_scat_source
C C 0.0070 0.0030 'International Tables Vol C Tables 4.2.6.8 and 6.1.1.4'
H H 0.0000 0.0000 'International Tables Vol C Tables 4.2.6.8 and 6.1.1.4'
N N 0.0130 0.0070 'International Tables Vol C Tables 4.2.6.8 and 6.1.1.4'
O O 0.0210 0.0120 'International Tables Vol C Tables 4.2.6.8 and 6.1.1.4'

loop_
_geom_angle_atom_site_label_1
_geom_angle_atom_site_label_2
_geom_angle_atom_site_label_3
_geom_angle
C16 O3 C13 106.1(10)
C16' O3' C13' 107.4(9)
C2 N1 C5 112.8(5)
C2 N1 C6 124.5(5)
C5 N1 C6 122.6(5)
C3 N2 C12 117.8(8)
C3 N2 H2A 107.9
C12 N2 H2A 107.4
C3 N2' C12' 112.5(8)
C3 N2' H2B 108.2
C12' N2' H2B 108.9
O1 C2 N1 125.0(5)
O1 C2 C3 128.2(6)
N1 C2 C3 106.8(5)
N2' C3 C2 120.1(6)
N2 C3 C2 117.4(6)
N2' C3 C4 123.0(7)
N2 C3 C4 126.9(7)
C2 C3 C4 107.0(5)
N2 C3 H3A 99.8
C2 C3 H3A 99.8
C4 C3 H3A 99.8
N2' C3 H3B 100.5
C2 C3 H3B 100.5
C4 C3 H3B 100.5
C5 C4 C3 103.8(5)
C5 C4 H4A 111.0
C3 C4 H4A 111.0
C5 C4 H4B 111.0
C3 C4 H4B 111.0
H4A C4 H4B 109.0
O2 C5 N1 124.6(6)
O2 C5 C4 126.7(6)
N1 C5 C4 108.6(5)
C7 C6 C11 119.6(6)
C7 C6 N1 120.9(5)
C11 C6 N1 119.4(6)
C8 C7 C6 120.2(6)
C8 C7 H7 119.9
C6 C7 H7 119.9
C7 C8 C9 120.7(7)
C7 C8 H8 119.6
C9 C8 H8 119.6
C10 C9 C8 119.0(6)
C10 C9 H9 120.5
C8 C9 H9 120.5
C11 C10 C9 120.6(7)
C11 C10 H10 119.7
C9 C10 H10 119.7
C10 C11 C6 119.9(7)
C10 C11 H11 120.1
C6 C11 H11 120.1
C13 C12 N2 109.6(6)
C13 C12 H12A 109.8
N2 C12 H12A 109.8
C13 C12 H12B 109.8
N2 C12 H12B 109.8
H12A C12 H12B 108.2
C14 C13 O3 111.4(10)
C14 C13 C12 131.1(10)
O3 C13 C12 117.5(11)
C13 C14 C15 104.5(11)
C13 C14 H14A 127.7
C15 C14 H14A 127.7
C16 C15 C14 109.7(12)
C16 C15 H15A 125.2
C14 C15 H15A 125.2
C15 C16 O3 108.3(11)
C15 C16 H16A 125.9
O3 C16 H16A 125.9
C13' C12' N2' 116.6(8)
C13' C12' H12C 108.1
N2' C12' H12C 108.1
C13' C12' H12D 108.1
N2' C12' H12D 108.1
H12C C12' H12D 107.3
C14' C13' O3' 108.0(9)
C14' C13' C12' 135.4(11)
O3' C13' C12' 116.6(10)
C13' C14' C15' 108.6(11)
C13' C14' H14B 125.7
C15' C14' H14B 125.7
C16' C15' C14' 106.4(12)
C16' C15' H15B 126.8
C14' C15' H15B 126.8
C15' C16' O3' 109.6(11)
C15' C16' H16B 125.2
O3' C16' H16B 125.2

loop_
_geom_bond_atom_site_label_1
_geom_bond_atom_site_label_2
_geom_bond_distance
O1 C2 1.206(7)
O2 C5 1.232(8)
O3 C16 1.380(4)
O3 C13 1.381(4)
O3' C16' 1.380(4)
O3' C13' 1.380(4)
N1 C2 1.396(8)
N1 C5 1.406(8)
N1 C6 1.434(8)
N2 C3 1.396(4)
N2 C12 1.485(4)
N2 H2A 0.9003
N2' C3 1.391(4)
N2' C12' 1.485(4)
N2' H2B 0.9001
C2 C3 1.508(4)
C3 C4 1.524(4)
C3 H3A 1.0000
C3 H3B 1.0000
C4 C5 1.504(9)
C4 H4A 0.9900
C4 H4B 0.9900
C6 C7 1.407(9)
C6 C11 1.416(9)
C7 C8 1.375(9)
C7 H7 0.9500
C8 C9 1.412(10)
C8 H8 0.9500
C9 C10 1.412(11)
C9 H9 0.9500
C10 C11 1.381(9)
C10 H10 0.9500
C11 H11 0.9500
C12 C13 1.476(4)
C12 H12A 0.9900
C12 H12B 0.9900
C13 C14 1.355(4)
C14 C15 1.411(4)
C14 H14A 0.9500
C15 C16 1.353(4)
C15 H15A 0.9500
C16 H16A 0.9500
C12' C13' 1.476(4)
C12' H12C 0.9900
C12' H12D 0.9900
C13' C14' 1.355(4)
C14' C15' 1.410(4)
C14' H14B 0.9500
C15' C16' 1.352(4)
C15' H15B 0.9500
C16' H16B 0.9500

loop_
_geom_hbond_atom_site_label_D
_geom_hbond_atom_site_label_H
_geom_hbond_atom_site_label_A
_geom_hbond_distance_DH
_geom_hbond_distance_HA
_geom_hbond_distance_DA
_geom_hbond_angle_DHA
_geom_hbond_site_symmetry_A
N2' H2B N2' 0.90 2.50 3.301(11) 148 4_654
C3 H3B O2 1.00 2.52 3.307(10) 135 2_665
C7 H7 O2 0.95 2.40 3.340(8) 170 1_556
C12' H12D O3' 0.99 2.23 3.191(17) 164 4_654

loop_
_geom_torsion_atom_site_label_1
_geom_torsion_atom_site_label_2
_geom_torsion_atom_site_label_3
_geom_torsion_atom_site_label_4
_geom_torsion
C5 N1 C2 O1 -179.2(6)
C6 N1 C2 O1 2.9(10)
C5 N1 C2 C3 0.8(8)
C6 N1 C2 C3 -177.1(6)
C12' N2' C3 C2 167.1(9)
C12' N2' C3 C4 -51.7(13)
C12 N2 C3 C2 -170.9(10)
C12 N2 C3 C4 45.8(15)
O1 C2 C3 N2' -27.9(13)
N1 C2 C3 N2' 152.1(8)
O1 C2 C3 N2 35.5(12)
N1 C2 C3 N2 -144.5(8)
O1 C2 C3 C4 -174.5(7)
N1 C2 C3 C4 5.6(8)
N2' C3 C4 C5 -154.6(8)
N2 C3 C4 C5 137.1(9)
C2 C3 C4 C5 -9.2(8)
C2 N1 C5 O2 173.2(7)
C6 N1 C5 O2 -8.8(10)
C2 N1 C5 C4 -7.0(7)
C6 N1 C5 C4 171.0(5)
C3 C4 C5 O2 -170.4(7)
C3 C4 C5 N1 9.8(7)
C2 N1 C6 C7 -64.8(8)
C5 N1 C6 C7 117.5(7)
C2 N1 C6 C11 114.3(7)
C5 N1 C6 C11 -63.4(8)
C11 C6 C7 C8 1.2(10)
N1 C6 C7 C8 -179.6(6)
C6 C7 C8 C9 0.6(10)
C7 C8 C9 C10 -1.9(11)
C8 C9 C10 C11 1.4(11)
C9 C10 C11 C6 0.4(10)
C7 C6 C11 C10 -1.7(9)
N1 C6 C11 C10 179.2(6)
C3 N2 C12 C13 -177.1(10)
C16 O3 C13 C14 0.00(14)
C16 O3 C13 C12 179.99(10)
N2 C12 C13 C14 97.5(11)
N2 C12 C13 O3 -82.5(11)
O3 C13 C14 C15 -0.02(19)
C12 C13 C14 C15 180.00(10)
C13 C14 C15 C16 0.0(2)
C14 C15 C16 O3 0.0(3)
C13 O3 C16 C15 0.01(19)
C3 N2' C12' C13' -96.6(14)
C16' O3' C13' C14' 0.00(14)
C16' O3' C13' C12' -179.99(10)
N2' C12' C13' C14' 96.2(11)
N2' C12' C13' O3' -83.8(11)
O3' C13' C14' C15' 0.04(19)
C12' C13' C14' C15' -179.98(10)
C13' C14' C15' C16' -0.1(2)
C14' C15' C16' O3' 0.1(2)
C13' O3' C16' C15' 0.0(2)
